data_7704129
loop_
_publ_author_name
'Lozada, Issiah B.'
'Huang, Bin'
'Stilgenbauer, Morgan'
'Beach, Travis'
'Qiu, Zihan'
'Zheng, Yaorong'
'Herbert, David E.'

_publ_section_title
;
 Monofunctional platinum(ii) anticancer complexes based on multidentate
 phenanthridine-containing ligand frameworks.
;
_journal_issue 20
_journal_name_full 'Dalton transactions (Cambridge, England : 2003)'
_journal_page_first 6557
_journal_page_last 6560
_journal_paper_doi 10.1039/d0dt01275k
_journal_volume 49
_journal_year 2020
_chemical_formula_sum 'C23 H24 Cl4 N2 O Pt'
_chemical_formula_weight 681.33
_space_group_crystal_system monoclinic
_space_group_IT_number 14
_space_group_name_Hall '-P 2yn'
_space_group_name_H-M_alt 'P 1 21/n 1'
_atom_sites_solution_hydrogens geom
_audit_creation_method SHELXL-2016/6
_audit_update_record
;
2019-10-16 deposited with the CCDC.	2020-04-15 downloaded from the CCDC.
;
_cell_angle_alpha 90
_cell_angle_beta 100.0770(10)
_cell_angle_gamma 90
_cell_formula_units_Z 4
_cell_length_a 6.9467(3)
_cell_length_b 18.7502(6)
_cell_length_c 18.4435(6)
_cell_measurement_reflns_used 9886
_cell_measurement_temperature 150(2)
_cell_measurement_theta_max 28.52
_cell_measurement_theta_min 2.99
_cell_volume 2365.24(15)
_computing_cell_refinement 'Bruker SAINT'
_computing_data_collection 'Bruker APEX3'
_computing_data_reduction 'Bruker SAINT'
_computing_molecular_graphics 'Bruker SHELXTL'
_computing_publication_material 'Bruker SHELXTL'
_computing_structure_refinement 'SHELXL-2016/6 (Sheldrick, 2016)'
_computing_structure_solution 'SHELXS-97 (Sheldrick 2008)'
_diffrn_ambient_temperature 150(2)
_diffrn_measured_fraction_theta_full 1.000
_diffrn_measured_fraction_theta_max 0.997
_diffrn_measurement_device_type 'Bruker D8 QUEST ECO CMOS'
_diffrn_measurement_method '\w scans'
_diffrn_radiation_type MoK\a
_diffrn_radiation_wavelength 0.71073
_diffrn_reflns_av_R_equivalents 0.0646
_diffrn_reflns_av_unetI/netI 0.0350
_diffrn_reflns_Laue_measured_fraction_full 1.000
_diffrn_reflns_Laue_measured_fraction_max 0.997
_diffrn_reflns_limit_h_max 9
_diffrn_reflns_limit_h_min -9
_diffrn_reflns_limit_k_max 24
_diffrn_reflns_limit_k_min -24
_diffrn_reflns_limit_l_max 23
_diffrn_reflns_limit_l_min -23
_diffrn_reflns_number 44379
_diffrn_reflns_point_group_measured_fraction_full 1.000
_diffrn_reflns_point_group_measured_fraction_max 0.997
_diffrn_reflns_theta_full 25.242
_diffrn_reflns_theta_max 27.535
_diffrn_reflns_theta_min 2.243
_exptl_absorpt_coefficient_mu 6.403
_exptl_absorpt_correction_T_max 0.7461
_exptl_absorpt_correction_T_min 0.5807
_exptl_absorpt_correction_type multi-scan
_exptl_absorpt_process_details 'SADABS V2014/5 (Bruker AXS Inc.)'
_exptl_crystal_colour orange
_exptl_crystal_density_diffrn 1.913
_exptl_crystal_description rod
_exptl_crystal_F_000 1320
_exptl_crystal_size_max 0.150
_exptl_crystal_size_mid 0.059
_exptl_crystal_size_min 0.047
_refine_diff_density_max 1.442
_refine_diff_density_min -1.154
_refine_diff_density_rms 0.132
_refine_ls_extinction_method none
_refine_ls_goodness_of_fit_ref 1.075
_refine_ls_hydrogen_treatment constr
_refine_ls_matrix_type full
_refine_ls_number_parameters 285
_refine_ls_number_reflns 5419
_refine_ls_number_restraints 0
_refine_ls_restrained_S_all 1.075
_refine_ls_R_factor_all 0.0489
_refine_ls_R_factor_gt 0.0326
_refine_ls_shift/su_max 0.001
_refine_ls_shift/su_mean 0.000
_refine_ls_structure_factor_coef Fsqd
_refine_ls_weighting_details 'w=1/[\s^2^(Fo^2^)+(0.0268P)^2^+5.2752P] where P=(Fo^2^+2Fc^2^)/3'
_refine_ls_weighting_scheme calc
_refine_ls_wR_factor_gt 0.0632
_refine_ls_wR_factor_ref 0.0677
_reflns_Friedel_coverage 0.000
_reflns_number_gt 4403
_reflns_number_total 5419
_reflns_threshold_expression 'I > 2\s(I)'
_cod_data_source_file d0dt01275k2.cif
_cod_data_source_block 1
_cod_depositor_comments 'Adding full bibliography for 7704128--7704129.cif.'
_cod_original_sg_symbol_H-M 'P 21/n'
_cod_database_code 7704129
_shelx_shelxl_version_number 2016/6
_shelx_space_group_comment
; 
The symmetry employed for this shelxl refinement is uniquely defined 
by the following loop, which should always be used as a source of 
symmetry information in preference to the above space-group names. 
They are only intended as comments. 
;
_shelx_estimated_absorpt_t_min 0.447
_shelx_estimated_absorpt_t_max 0.753

loop_
_space_group_symop_operation_xyz
'x, y, z'
'-x+1/2, y+1/2, -z+1/2'
'-x, -y, -z'
'x-1/2, -y-1/2, z-1/2'

loop_
_atom_site_label
_atom_site_type_symbol
_atom_site_fract_x
_atom_site_fract_y
_atom_site_fract_z
_atom_site_U_iso_or_equiv
_atom_site_adp_type
_atom_site_occupancy
_atom_site_site_symmetry_order
_atom_site_calc_flag
_atom_site_refinement_flags_posn
_atom_site_refinement_flags_adp
_atom_site_refinement_flags_occupancy
_atom_site_disorder_assembly
_atom_site_disorder_group
C1 C 0.7495(5) 0.4116(2) 0.4705(2) 0.0153(8) Uani 1 1 d . . . . .
H1 H 0.748768 0.368241 0.443760 0.018 Uiso 1 1 calc R U . . .
C2 C 0.7602(6) 0.4083(2) 0.5478(2) 0.0207(9) Uani 1 1 d . . . . .
C3 C 0.7707(7) 0.3415(2) 0.5845(3) 0.0266(10) Uani 1 1 d . . . . .
H3 H 0.771878 0.298570 0.557166 0.032 Uiso 1 1 calc R U . . .
C4 C 0.7791(7) 0.3386(3) 0.6586(3) 0.0304(11) Uani 1 1 d . . . . .
H4 H 0.786479 0.293799 0.682992 0.036 Uiso 1 1 calc R U . . .
C5 C 0.7770(7) 0.4016(3) 0.6987(3) 0.0299(11) Uani 1 1 d . . . . .
H5 H 0.782113 0.399084 0.750479 0.036 Uiso 1 1 calc R U . . .
C6 C 0.7676(7) 0.4673(2) 0.6650(3) 0.0267(10) Uani 1 1 d . . . . .
H6 H 0.766901 0.509605 0.693334 0.032 Uiso 1 1 calc R U . . .
C7 C 0.7591(6) 0.4717(2) 0.5886(2) 0.0202(9) Uani 1 1 d . . . . .
C8 C 0.7500(6) 0.5386(2) 0.5483(2) 0.0204(9) Uani 1 1 d . . . . .
C9 C 0.7428(6) 0.5361(2) 0.4716(2) 0.0195(9) Uani 1 1 d . . . . .
C10 C 0.7371(6) 0.5991(2) 0.4287(2) 0.0207(9) Uani 1 1 d . . . . .
C11 C 0.7415(7) 0.6630(2) 0.4658(3) 0.0278(10) Uani 1 1 d . . . . .
H11 H 0.740602 0.706020 0.438563 0.033 Uiso 1 1 calc R U . . .
C12 C 0.7472(7) 0.6675(2) 0.5425(3) 0.0260(10) Uani 1 1 d . . . . .
C13 C 0.7521(6) 0.6057(2) 0.5826(3) 0.0227(9) Uani 1 1 d . . . . .
H13 H 0.756938 0.608265 0.634327 0.027 Uiso 1 1 calc R U . . .
C14 C 0.7539(8) 0.7414(2) 0.5776(3) 0.0323(11) Uani 1 1 d . . . . .
C15 C 0.7732(9) 0.7383(3) 0.6610(3) 0.0450(14) Uani 1 1 d . . . . .
H15A H 0.654963 0.716924 0.673932 0.067 Uiso 1 1 calc R U . . .
H15B H 0.789865 0.786643 0.681239 0.067 Uiso 1 1 calc R U . . .
H15C H 0.887047 0.709244 0.681436 0.067 Uiso 1 1 calc R U . . .
C16 C 0.9333(10) 0.7812(3) 0.5618(4) 0.0507(16) Uani 1 1 d . . . . .
H16A H 0.935786 0.829279 0.582852 0.076 Uiso 1 1 calc R U . . .
H16B H 0.927869 0.784537 0.508497 0.076 Uiso 1 1 calc R U . . .
H16C H 1.051693 0.755407 0.584063 0.076 Uiso 1 1 calc R U . . .
C17 C 0.5666(10) 0.7821(3) 0.5468(4) 0.062(2) Uani 1 1 d . . . . .
H17A H 0.453793 0.756876 0.559671 0.094 Uiso 1 1 calc R U . . .
H17B H 0.552731 0.785413 0.493109 0.094 Uiso 1 1 calc R U . . .
H17C H 0.573389 0.830233 0.567914 0.094 Uiso 1 1 calc R U . . .
C18 C 0.7204(9) 0.7148(3) 0.3150(3) 0.0453(14) Uani 1 1 d . . . . .
H18A H 0.610467 0.724310 0.340459 0.068 Uiso 1 1 calc R U . . .
H18B H 0.701882 0.741200 0.268477 0.068 Uiso 1 1 calc R U . . .
H18C H 0.842491 0.730004 0.346158 0.068 Uiso 1 1 calc R U . . .
C19 C 0.7300(7) 0.6370(3) 0.2998(3) 0.0269(10) Uani 1 1 d . . . . .
C20 C 0.7358(7) 0.6200(3) 0.2262(3) 0.0346(12) Uani 1 1 d . . . . .
H20 H 0.741007 0.660221 0.195303 0.042 Uiso 1 1 calc R U . . .
C21 C 0.7352(7) 0.5554(3) 0.1908(3) 0.0349(12) Uani 1 1 d . . . . .
C22 C 0.7486(9) 0.5527(4) 0.1100(3) 0.0484(15) Uani 1 1 d . . . . .
H22A H 0.856042 0.521095 0.102856 0.073 Uiso 1 1 calc R U . . .
H22B H 0.773007 0.600761 0.092785 0.073 Uiso 1 1 calc R U . . .
H22C H 0.625477 0.534523 0.082008 0.073 Uiso 1 1 calc R U . . .
C23 C 0.3127(9) 0.4185(3) 0.1517(3) 0.0432(13) Uani 1 1 d . . . . .
H23 H 0.422303 0.423494 0.194496 0.052 Uiso 1 1 calc R U . . .
Cl2 Cl 0.7038(2) 0.36261(7) 0.30057(7) 0.0383(3) Uani 1 1 d . . . . .
Cl3 Cl 0.1058(3) 0.38592(10) 0.18342(10) 0.0663(5) Uani 1 1 d . . . . .
Cl4 Cl 0.3852(3) 0.36087(10) 0.08733(10) 0.0732(5) Uani 1 1 d . . . . .
Cl5 Cl 0.2586(3) 0.50261(10) 0.11182(14) 0.0790(6) Uani 1 1 d . . . . .
N1 N 0.7407(5) 0.47176(17) 0.4343(2) 0.0190(7) Uani 1 1 d . . . . .
N2 N 0.7344(5) 0.58647(18) 0.3527(2) 0.0189(7) Uani 1 1 d . . . . .
O1 O 0.7211(6) 0.49421(19) 0.21984(19) 0.0373(8) Uani 1 1 d . . . . .
Pt1 Pt 0.72718(2) 0.48327(2) 0.32694(2) 0.02240(6) Uani 1 1 d . . . . .

loop_
_atom_site_aniso_label
_atom_site_aniso_U_11
_atom_site_aniso_U_22
_atom_site_aniso_U_33
_atom_site_aniso_U_23
_atom_site_aniso_U_13
_atom_site_aniso_U_12
C1 0.0098(18) 0.0124(19) 0.024(2) -0.0013(16) 0.0053(16) -0.0009(14)
C2 0.018(2) 0.021(2) 0.023(2) -0.0020(17) 0.0028(17) -0.0008(17)
C3 0.028(2) 0.019(2) 0.033(3) 0.0023(19) 0.004(2) -0.0026(18)
C4 0.028(2) 0.029(2) 0.034(3) 0.011(2) 0.004(2) -0.003(2)
C5 0.031(3) 0.036(3) 0.023(2) 0.006(2) 0.006(2) -0.001(2)
C6 0.025(2) 0.029(2) 0.027(2) 0.0002(18) 0.0073(18) 0.0021(19)
C7 0.0136(19) 0.020(2) 0.027(2) 0.0001(17) 0.0044(16) -0.0001(16)
C8 0.015(2) 0.020(2) 0.027(2) -0.0018(17) 0.0060(17) -0.0022(16)
C9 0.017(2) 0.0136(19) 0.028(2) -0.0003(16) 0.0043(17) 0.0001(15)
C10 0.015(2) 0.022(2) 0.025(2) 0.0004(17) 0.0032(17) 0.0016(17)
C11 0.031(3) 0.019(2) 0.035(3) 0.0045(19) 0.008(2) -0.0012(19)
C12 0.027(2) 0.022(2) 0.029(3) -0.0025(19) 0.0062(19) 0.0009(19)
C13 0.021(2) 0.023(2) 0.024(2) -0.0043(18) 0.0045(18) -0.0020(18)
C14 0.040(3) 0.020(2) 0.038(3) -0.005(2) 0.008(2) -0.001(2)
C15 0.069(4) 0.029(3) 0.041(3) -0.015(2) 0.019(3) -0.008(3)
C16 0.069(4) 0.032(3) 0.055(4) -0.013(3) 0.022(3) -0.021(3)
C17 0.068(4) 0.033(3) 0.077(5) -0.023(3) -0.013(4) 0.016(3)
C18 0.067(4) 0.032(3) 0.035(3) 0.015(2) 0.002(3) 0.000(3)
C19 0.022(2) 0.028(2) 0.030(2) 0.010(2) 0.0012(19) -0.0006(19)
C20 0.031(3) 0.042(3) 0.030(3) 0.012(2) 0.003(2) -0.001(2)
C21 0.028(3) 0.047(3) 0.029(3) 0.006(2) 0.004(2) 0.004(2)
C22 0.051(4) 0.063(4) 0.035(3) 0.012(3) 0.016(3) 0.008(3)
C23 0.051(4) 0.040(3) 0.037(3) -0.006(2) 0.006(3) 0.002(3)
Cl2 0.0581(8) 0.0267(6) 0.0295(6) -0.0069(5) 0.0060(6) 0.0037(6)
Cl3 0.0712(12) 0.0760(12) 0.0528(10) 0.0039(8) 0.0140(8) -0.0189(9)
Cl4 0.0907(14) 0.0697(11) 0.0594(11) -0.0244(9) 0.0134(10) 0.0182(10)
Cl5 0.0659(12) 0.0493(10) 0.1243(19) 0.0269(10) 0.0235(12) 0.0124(8)
N1 0.0154(17) 0.0137(17) 0.028(2) -0.0025(14) 0.0043(14) -0.0011(13)
N2 0.0162(17) 0.0181(17) 0.0208(18) 0.0003(14) -0.0012(14) 0.0006(14)
O1 0.050(2) 0.036(2) 0.0273(18) 0.0017(15) 0.0084(16) 0.0024(16)
Pt1 0.02347(9) 0.02326(9) 0.02043(9) -0.00022(8) 0.00374(6) 0.00133(8)

loop_
_atom_type_symbol
_atom_type_description
_atom_type_scat_dispersion_real
_atom_type_scat_dispersion_imag
_atom_type_scat_source
C C 0.0033 0.0016 'International Tables Vol C Tables 4.2.6.8 and 6.1.1.4'
H H 0.0000 0.0000 'International Tables Vol C Tables 4.2.6.8 and 6.1.1.4'
Cl Cl 0.1484 0.1585 'International Tables Vol C Tables 4.2.6.8 and 6.1.1.4'
N N 0.0061 0.0033 'International Tables Vol C Tables 4.2.6.8 and 6.1.1.4'
O O 0.0106 0.0060 'International Tables Vol C Tables 4.2.6.8 and 6.1.1.4'
Pt Pt -1.7033 8.3905 'International Tables Vol C Tables 4.2.6.8 and 6.1.1.4'

loop_
_geom_angle_atom_site_label_1
_geom_angle_atom_site_label_2
_geom_angle_atom_site_label_3
_geom_angle
_geom_angle_site_symmetry_1
_geom_angle_site_symmetry_3
_geom_angle_publ_flag
N1 C1 C2 122.8(4) . . ?
N1 C1 H1 118.6 . . ?
C2 C1 H1 118.6 . . ?
C7 C2 C1 119.8(4) . . ?
C7 C2 C3 119.6(4) . . ?
C1 C2 C3 120.6(4) . . ?
C4 C3 C2 120.3(4) . . ?
C4 C3 H3 119.8 . . ?
C2 C3 H3 119.8 . . ?
C3 C4 C5 119.8(4) . . ?
C3 C4 H4 120.1 . . ?
C5 C4 H4 120.1 . . ?
C6 C5 C4 121.4(5) . . ?
C6 C5 H5 119.3 . . ?
C4 C5 H5 119.3 . . ?
C5 C6 C7 119.8(4) . . ?
C5 C6 H6 120.1 . . ?
C7 C6 H6 120.1 . . ?
C6 C7 C2 119.0(4) . . ?
C6 C7 C8 123.6(4) . . ?
C2 C7 C8 117.3(4) . . ?
C9 C8 C13 118.5(4) . . ?
C9 C8 C7 118.4(4) . . ?
C13 C8 C7 123.1(4) . . ?
N1 C9 C8 121.5(4) . . ?
N1 C9 C10 116.8(4) . . ?
C8 C9 C10 121.8(4) . . ?
C11 C10 C9 116.7(4) . . ?
C11 C10 N2 129.2(4) . . ?
C9 C10 N2 114.0(4) . . ?
C10 C11 C12 123.0(4) . . ?
C10 C11 H11 118.5 . . ?
C12 C11 H11 118.5 . . ?
C13 C12 C11 119.0(4) . . ?
C13 C12 C14 122.8(4) . . ?
C11 C12 C14 118.2(4) . . ?
C12 C13 C8 121.0(4) . . ?
C12 C13 H13 119.5 . . ?
C8 C13 H13 119.5 . . ?
C15 C14 C16 106.3(5) . . ?
C15 C14 C12 112.6(4) . . ?
C16 C14 C12 109.2(4) . . ?
C15 C14 C17 108.3(5) . . ?
C16 C14 C17 110.9(5) . . ?
C12 C14 C17 109.6(4) . . ?
C14 C15 H15A 109.5 . . ?
C14 C15 H15B 109.5 . . ?
H15A C15 H15B 109.5 . . ?
C14 C15 H15C 109.5 . . ?
H15A C15 H15C 109.5 . . ?
H15B C15 H15C 109.5 . . ?
C14 C16 H16A 109.5 . . ?
C14 C16 H16B 109.5 . . ?
H16A C16 H16B 109.5 . . ?
C14 C16 H16C 109.5 . . ?
H16A C16 H16C 109.5 . . ?
H16B C16 H16C 109.5 . . ?
C14 C17 H17A 109.5 . . ?
C14 C17 H17B 109.5 . . ?
H17A C17 H17B 109.5 . . ?
C14 C17 H17C 109.5 . . ?
H17A C17 H17C 109.5 . . ?
H17B C17 H17C 109.5 . . ?
C19 C18 H18A 109.5 . . ?
C19 C18 H18B 109.5 . . ?
H18A C18 H18B 109.5 . . ?
C19 C18 H18C 109.5 . . ?
H18A C18 H18C 109.5 . . ?
H18B C18 H18C 109.5 . . ?
N2 C19 C20 122.4(4) . . ?
N2 C19 C18 123.0(4) . . ?
C20 C19 C18 114.6(4) . . ?
C21 C20 C19 131.5(5) . . ?
C21 C20 H20 114.3 . . ?
C19 C20 H20 114.3 . . ?
O1 C21 C20 125.8(5) . . ?
O1 C21 C22 114.0(5) . . ?
C20 C21 C22 120.2(5) . . ?
C21 C22 H22A 109.5 . . ?
C21 C22 H22B 109.5 . . ?
H22A C22 H22B 109.5 . . ?
C21 C22 H22C 109.5 . . ?
H22A C22 H22C 109.5 . . ?
H22B C22 H22C 109.5 . . ?
Cl4 C23 Cl5 109.7(3) . . ?
Cl4 C23 Cl3 111.2(3) . . ?
Cl5 C23 Cl3 109.0(3) . . ?
Cl4 C23 H23 109.0 . . ?
Cl5 C23 H23 109.0 . . ?
Cl3 C23 H23 109.0 . . ?
C1 N1 C9 120.1(4) . . ?
C1 N1 Pt1 126.5(3) . . ?
C9 N1 Pt1 113.3(3) . . ?
C19 N2 C10 126.0(4) . . ?
C19 N2 Pt1 120.8(3) . . ?
C10 N2 Pt1 113.2(3) . . ?
C21 O1 Pt1 121.5(3) . . ?
N1 Pt1 O1 178.49(15) . . ?
N1 Pt1 N2 82.68(14) . . ?
O1 Pt1 N2 97.61(15) . . ?
N1 Pt1 Cl2 95.34(10) . . ?
O1 Pt1 Cl2 84.44(11) . . ?
N2 Pt1 Cl2 176.70(11) . . ?

loop_
_geom_bond_atom_site_label_1
_geom_bond_atom_site_label_2
_geom_bond_distance
_geom_bond_site_symmetry_2
_geom_bond_publ_flag
C1 N1 1.306(5) . ?
C1 C2 1.416(6) . ?
C1 H1 0.9500 . ?
C2 C7 1.407(6) . ?
C2 C3 1.421(6) . ?
C3 C4 1.358(7) . ?
C3 H3 0.9500 . ?
C4 C5 1.396(7) . ?
C4 H4 0.9500 . ?
C5 C6 1.378(7) . ?
C5 H5 0.9500 . ?
C6 C7 1.402(6) . ?
C6 H6 0.9500 . ?
C7 C8 1.454(6) . ?
C8 C9 1.406(6) . ?
C8 C13 1.408(6) . ?
C9 N1 1.389(5) . ?
C9 C10 1.419(6) . ?
C10 C11 1.378(6) . ?
C10 N2 1.419(6) . ?
C11 C12 1.410(7) . ?
C11 H11 0.9500 . ?
C12 C13 1.372(6) . ?
C12 C14 1.527(6) . ?
C13 H13 0.9500 . ?
C14 C15 1.521(7) . ?
C14 C16 1.523(8) . ?
C14 C17 1.529(8) . ?
C15 H15A 0.9800 . ?
C15 H15B 0.9800 . ?
C15 H15C 0.9800 . ?
C16 H16A 0.9800 . ?
C16 H16B 0.9800 . ?
C16 H16C 0.9800 . ?
C17 H17A 0.9800 . ?
C17 H17B 0.9800 . ?
C17 H17C 0.9800 . ?
C18 C19 1.488(7) . ?
C18 H18A 0.9800 . ?
C18 H18B 0.9800 . ?
C18 H18C 0.9800 . ?
C19 N2 1.357(6) . ?
C19 C20 1.402(7) . ?
C20 C21 1.376(8) . ?
C20 H20 0.9500 . ?
C21 O1 1.278(6) . ?
C21 C22 1.509(7) . ?
C22 H22A 0.9800 . ?
C22 H22B 0.9800 . ?
C22 H22C 0.9800 . ?
C23 Cl4 1.744(6) . ?
C23 Cl5 1.753(6) . ?
C23 Cl3 1.754(6) . ?
C23 H23 1.0000 . ?
Cl2 Pt1 2.3137(12) . ?
N1 Pt1 1.978(4) . ?
N2 Pt1 1.991(3) . ?
O1 Pt1 1.979(3) . ?

loop_
_geom_hbond_atom_site_label_D
_geom_hbond_atom_site_label_H
_geom_hbond_atom_site_label_A
_geom_hbond_distance_DH
_geom_hbond_distance_HA
_geom_hbond_distance_DA
_geom_hbond_angle_DHA
_geom_hbond_site_symmetry_A
C1 H1 Cl2 0.95 2.61 3.227(4) 123.3 .
C18 H18B Cl2 0.98 2.74 3.592(5) 145.2 2_655
C22 H22A Cl5 0.98 2.79 3.660(6) 147.7 1_655
C22 H22C Cl5 0.98 2.77 3.537(7) 136.1 .
C23 H23 Cl2 1.00 2.76 3.661(6) 150.2 .
C23 H23 O1 1.00 2.44 3.224(7) 135.0 .
